data_7049576
loop_
_publ_author_name
'Weller, Stefan'
'Schlindwein, Simon H.'
'Feil, Christoph M.'
'Kelemen, Zsolt'
'Buzs\'aki, D\'aniel'
'Nyul\'aszi, L\'aszl\'o'
'Isenberg, Stefan'
'Pietschnig, Rudolf'
'Nieger, Martin'
'Gudat, Dietrich'

_publ_section_title
;
 Controllable access to P-functional [3]ferrocenophane and
 [4]ferrocenophane frameworks.
;
_journal_issue 18
_journal_name_full 'Dalton transactions (Cambridge, England : 2003)'
_journal_page_first 6236
_journal_page_last 6247
_journal_paper_doi 10.1039/c9dt00892f
_journal_volume 48
_journal_year 2019
_chemical_formula_moiety 'C20 H30 Cl Fe N2 P'
_chemical_formula_sum 'C20 H30 Cl Fe N2 P'
_chemical_formula_weight 420.73
_space_group_crystal_system monoclinic
_space_group_IT_number 14
_space_group_name_Hall '-P 2yn'
_space_group_name_H-M_alt 'P 1 21/n 1'
_symmetry_space_group_name_Hall '-P 2yn'
_symmetry_space_group_name_H-M 'P 1 21/n 1'
_atom_sites_solution_hydrogens geom
_atom_sites_solution_primary direct
_atom_sites_solution_secondary difmap
_audit_creation_method SHELXL-2014/7
_audit_update_record
;
2017-11-24 deposited with the CCDC.    2019-04-04 downloaded from the CCDC.
;
_cell_angle_alpha 90
_cell_angle_beta 106.938(2)
_cell_angle_gamma 90
_cell_formula_units_Z 4
_cell_length_a 11.0280(5)
_cell_length_b 11.9843(6)
_cell_length_c 16.0493(8)
_cell_measurement_reflns_used 5180
_cell_measurement_temperature 100(2)
_cell_measurement_theta_max 30.6
_cell_measurement_theta_min 2.0
_cell_volume 2029.11(17)
_computing_cell_refinement 'Bruker ApexII Software Suite, 2008'
_computing_data_collection 'Bruker ApexII Software Suite, 2008'
_computing_data_reduction 'Bruker ApexII Software Suite, 2008'
_computing_molecular_graphics 'SHELXS plus XP (Sheldrick, 1991)'
_computing_publication_material 'SHELXL-2014/7 (Sheldrick, 2014)'
_computing_structure_refinement 'SHELXL-2014/7 (Sheldrick, 2014)'
_computing_structure_solution 'SHELXS-97 (Sheldrick, 1990)'
_diffrn_ambient_temperature 100(2)
_diffrn_measured_fraction_theta_full 1.000
_diffrn_measured_fraction_theta_max 0.993
_diffrn_measurement_device_type 'Bruker Kappa ApexII Duo'
_diffrn_measurement_method 'phi and omega scans'
_diffrn_radiation_type MoK\a
_diffrn_radiation_wavelength 0.71073
_diffrn_reflns_av_R_equivalents 0.0344
_diffrn_reflns_av_unetI/netI 0.0286
_diffrn_reflns_Laue_measured_fraction_full 1.000
_diffrn_reflns_Laue_measured_fraction_max 0.993
_diffrn_reflns_limit_h_max 14
_diffrn_reflns_limit_h_min -15
_diffrn_reflns_limit_k_max 17
_diffrn_reflns_limit_k_min -16
_diffrn_reflns_limit_l_max 18
_diffrn_reflns_limit_l_min -22
_diffrn_reflns_number 30685
_diffrn_reflns_point_group_measured_fraction_full 1.000
_diffrn_reflns_point_group_measured_fraction_max 0.993
_diffrn_reflns_theta_full 25.242
_diffrn_reflns_theta_max 30.658
_diffrn_reflns_theta_min 1.998
_diffrn_source 'fine-focus sealed tube'
_exptl_absorpt_coefficient_mu 0.959
_exptl_absorpt_correction_T_max 0.7461
_exptl_absorpt_correction_T_min 0.6748
_exptl_absorpt_correction_type multi-scan
_exptl_absorpt_process_details 'SADABS, cf. Blessing 1995'
_exptl_crystal_colour yellow
_exptl_crystal_density_diffrn 1.377
_exptl_crystal_description plates
_exptl_crystal_F_000 888
_exptl_crystal_size_max 0.348
_exptl_crystal_size_mid 0.244
_exptl_crystal_size_min 0.090
_refine_diff_density_max 0.921
_refine_diff_density_min -0.619
_refine_diff_density_rms 0.071
_refine_ls_extinction_coef 0.0025(3)
_refine_ls_extinction_expression Fc^*^=kFc[1+0.001xFc^2^\l^3^/sin(2\q)]^-1/4^
_refine_ls_extinction_method 'SHELXL-2014/7 (Sheldrick 2014)'
_refine_ls_goodness_of_fit_ref 1.022
_refine_ls_hydrogen_treatment constr
_refine_ls_matrix_type full
_refine_ls_number_parameters 217
_refine_ls_number_reflns 6236
_refine_ls_number_restraints 198
_refine_ls_restrained_S_all 1.219
_refine_ls_R_factor_all 0.0452
_refine_ls_R_factor_gt 0.0347
_refine_ls_shift/su_max 0.001
_refine_ls_shift/su_mean 0.000
_refine_ls_structure_factor_coef Fsqd
_refine_ls_weighting_details 'w=1/[\s^2^(Fo^2^)+(0.0322P)^2^+1.6326P] where P=(Fo^2^+2Fc^2^)/3'
_refine_ls_weighting_scheme calc
_refine_ls_wR_factor_gt 0.0774
_refine_ls_wR_factor_ref 0.0822
_reflns_Friedel_coverage 0.000
_reflns_number_gt 5181
_reflns_number_total 6236
_reflns_threshold_expression 'I > 2\s(I)'
_cod_data_source_file c9dt00892f2.cif
_cod_data_source_block g292_mn
_cod_depositor_comments 'Adding full bibliography for 7049574--7049580.cif.'
_cod_database_code 7049576
_shelx_shelxl_version_number 2014/7
_shelx_space_group_comment
;
The symmetry employed for this shelxl refinement is uniquely defined
by the following loop, which should always be used as a source of
symmetry information in preference to the above space-group names.
They are only intended as comments.
;
_shelx_estimated_absorpt_t_min 0.731
_shelx_estimated_absorpt_t_max 0.919

loop_
_space_group_symop_operation_xyz
'x, y, z'
'-x+1/2, y+1/2, -z+1/2'
'-x, -y, -z'
'x-1/2, -y-1/2, z-1/2'

loop_
_atom_site_label
_atom_site_type_symbol
_atom_site_fract_x
_atom_site_fract_y
_atom_site_fract_z
_atom_site_U_iso_or_equiv
_atom_site_adp_type
_atom_site_occupancy
_atom_site_site_symmetry_order
_atom_site_calc_flag
_atom_site_refinement_flags_posn
_atom_site_refinement_flags_adp
_atom_site_refinement_flags_occupancy
_atom_site_disorder_assembly
_atom_site_disorder_group
Fe1 Fe 0.16480(2) 0.16809(2) 0.10760(2) 0.01552(6) Uani 1 1 d . . . . .
P1 P 0.40361(4) 0.12820(3) 0.31313(3) 0.01636(8) Uani 1 1 d . . . . .
Cl1 Cl 0.45724(4) 0.30317(3) 0.30120(3) 0.02234(9) Uani 1 1 d . . . . .
N1 N 0.24849(12) 0.14573(10) 0.30488(8) 0.0152(2) Uani 1 1 d . . . . .
N2 N 0.41168(12) 0.07241(11) 0.21996(8) 0.0162(2) Uani 1 1 d . . . . .
C1 C 0.15326(14) 0.18235(12) 0.22849(10) 0.0155(3) Uani 1 1 d . . . . .
C2 C 0.33528(15) 0.09846(12) 0.13412(10) 0.0168(3) Uani 1 1 d . . . . .
C3 C 0.62928(14) 0.01458(13) 0.20408(11) 0.0212(3) Uani 1 1 d D . . . .
C4 C 0.16296(15) 0.11292(13) 0.43568(10) 0.0200(3) Uani 1 1 d D . . . .
C5 C 0.05016(15) 0.11567(13) 0.17753(10) 0.0190(3) Uani 1 1 d . . . . .
H5 H 0.0324 0.0407 0.1893 0.023 Uiso 1 1 calc R U . . .
C6 C -0.02068(15) 0.18163(14) 0.10630(11) 0.0225(3) Uani 1 1 d . . . . .
H6 H -0.0937 0.1581 0.0618 0.027 Uiso 1 1 calc R U . . .
C7 C 0.03682(15) 0.28935(13) 0.11310(11) 0.0212(3) Uani 1 1 d . . . . .
H7 H 0.0089 0.3497 0.0738 0.025 Uiso 1 1 calc R U . . .
C8 C 0.14319(15) 0.29073(13) 0.18900(10) 0.0175(3) Uani 1 1 d . . . . .
H8 H 0.1978 0.3524 0.2098 0.021 Uiso 1 1 calc R U . . .
C9 C 0.24216(16) 0.02528(13) 0.08011(11) 0.0212(3) Uani 1 1 d . . . . .
H9 H 0.2235 -0.0484 0.0944 0.025 Uiso 1 1 calc R U . . .
C10 C 0.18273(18) 0.08282(14) 0.00128(11) 0.0244(3) Uani 1 1 d . . . . .
H10 H 0.1166 0.0545 -0.0461 0.029 Uiso 1 1 calc R U . . .
C11 C 0.23953(17) 0.19016(14) 0.00561(11) 0.0236(3) Uani 1 1 d . . . . .
H11 H 0.2178 0.2458 -0.0384 0.028 Uiso 1 1 calc R U . . .
C12 C 0.33437(16) 0.19998(13) 0.08708(11) 0.0199(3) Uani 1 1 d . . . . .
H12 H 0.3876 0.2627 0.1068 0.024 Uiso 1 1 calc R U . . .
C13 C 0.23203(15) 0.18941(12) 0.38756(10) 0.0168(3) Uani 1 1 d D . . . .
H13A H 0.1849 0.2607 0.3747 0.020 Uiso 1 1 calc R U . . .
H13B H 0.3170 0.2064 0.4275 0.020 Uiso 1 1 calc R U . . .
C14 C 0.50985(15) -0.01514(13) 0.22857(11) 0.0202(3) Uani 1 1 d D . . . .
H14A H 0.4695 -0.0795 0.1923 0.024 Uiso 1 1 calc R U . . .
H14B H 0.5361 -0.0407 0.2899 0.024 Uiso 1 1 calc R U . . .
C15 C 0.1444(5) 0.1812(4) 0.5114(3) 0.0263(7) Uiso 0.552(11) 1 d D . P A 1
H15A H 0.2267 0.2084 0.5476 0.039 Uiso 0.552(11) 1 calc R U P A 1
H15B H 0.0889 0.2449 0.4886 0.039 Uiso 0.552(11) 1 calc R U P A 1
H15C H 0.1056 0.1343 0.5467 0.039 Uiso 0.552(11) 1 calc R U P A 1
C16 C 0.2506(4) 0.0094(3) 0.4701(3) 0.0237(6) Uiso 0.552(11) 1 d D . P A 1
H16A H 0.3330 0.0350 0.5075 0.036 Uiso 0.552(11) 1 calc R U P A 1
H16B H 0.2108 -0.0391 0.5037 0.036 Uiso 0.552(11) 1 calc R U P A 1
H16C H 0.2629 -0.0323 0.4207 0.036 Uiso 0.552(11) 1 calc R U P A 1
C17 C 0.0372(3) 0.0698(5) 0.3785(2) 0.0228(6) Uiso 0.552(11) 1 d D . P A 1
H17A H 0.0512 0.0263 0.3304 0.034 Uiso 0.552(11) 1 calc R U P A 1
H17B H -0.0021 0.0223 0.4130 0.034 Uiso 0.552(11) 1 calc R U P A 1
H17C H -0.0188 0.1329 0.3550 0.034 Uiso 0.552(11) 1 calc R U P A 1
C15A C 0.2228(7) 0.0016(4) 0.4567(4) 0.0263(7) Uiso 0.448(11) 1 d D . P A 2
H15D H 0.1746 -0.0430 0.4872 0.039 Uiso 0.448(11) 1 calc R U P A 2
H15E H 0.2235 -0.0363 0.4028 0.039 Uiso 0.448(11) 1 calc R U P A 2
H15F H 0.3101 0.0106 0.4941 0.039 Uiso 0.448(11) 1 calc R U P A 2
C16A C 0.0226(4) 0.1029(6) 0.3807(3) 0.0237(6) Uiso 0.448(11) 1 d D . P A 2
H16D H -0.0143 0.1776 0.3679 0.036 Uiso 0.448(11) 1 calc R U P A 2
H16E H 0.0176 0.0641 0.3260 0.036 Uiso 0.448(11) 1 calc R U P A 2
H16F H -0.0245 0.0605 0.4134 0.036 Uiso 0.448(11) 1 calc R U P A 2
C17A C 0.1661(6) 0.1723(4) 0.5212(3) 0.0228(6) Uiso 0.448(11) 1 d D . P A 2
H17D H 0.1267 0.2461 0.5081 0.034 Uiso 0.448(11) 1 calc R U P A 2
H17E H 0.1193 0.1279 0.5529 0.034 Uiso 0.448(11) 1 calc R U P A 2
H17F H 0.2542 0.1808 0.5571 0.034 Uiso 0.448(11) 1 calc R U P A 2
C18 C 0.7238(3) -0.0793(2) 0.2327(2) 0.0273(6) Uiso 0.708(3) 1 d D . P B 1
H18A H 0.6839 -0.1500 0.2087 0.041 Uiso 0.708(3) 1 calc R U P B 1
H18B H 0.7972 -0.0653 0.2114 0.041 Uiso 0.708(3) 1 calc R U P B 1
H18C H 0.7516 -0.0836 0.2964 0.041 Uiso 0.708(3) 1 calc R U P B 1
C19 C 0.5950(3) 0.0199(2) 0.10207(16) 0.0278(5) Uiso 0.708(3) 1 d D . P B 1
H19A H 0.5336 0.0800 0.0803 0.042 Uiso 0.708(3) 1 calc R U P B 1
H19B H 0.6719 0.0346 0.0850 0.042 Uiso 0.708(3) 1 calc R U P B 1
H19C H 0.5581 -0.0514 0.0772 0.042 Uiso 0.708(3) 1 calc R U P B 1
C20 C 0.6881(3) 0.1253(2) 0.24015(19) 0.0306(6) Uiso 0.708(3) 1 d D . P B 1
H20A H 0.6254 0.1850 0.2209 0.046 Uiso 0.708(3) 1 calc R U P B 1
H20B H 0.7157 0.1222 0.3039 0.046 Uiso 0.708(3) 1 calc R U P B 1
H20C H 0.7613 0.1404 0.2190 0.046 Uiso 0.708(3) 1 calc R U P B 1
C18A C 0.6175(6) 0.0676(6) 0.1205(3) 0.0273(6) Uiso 0.292(3) 1 d D . P B 2
H18D H 0.7021 0.0813 0.1144 0.041 Uiso 0.292(3) 1 calc R U P B 2
H18E H 0.5701 0.0186 0.0734 0.041 Uiso 0.292(3) 1 calc R U P B 2
H18F H 0.5724 0.1387 0.1174 0.041 Uiso 0.292(3) 1 calc R U P B 2
C19A C 0.6992(5) 0.0920(5) 0.2819(4) 0.0278(5) Uiso 0.292(3) 1 d D . P B 2
H19D H 0.7056 0.0540 0.3370 0.042 Uiso 0.292(3) 1 calc R U P B 2
H19E H 0.7845 0.1090 0.2782 0.042 Uiso 0.292(3) 1 calc R U P B 2
H19F H 0.6514 0.1616 0.2790 0.042 Uiso 0.292(3) 1 calc R U P B 2
C20A C 0.7033(7) -0.0977(5) 0.2148(5) 0.0306(6) Uiso 0.292(3) 1 d D . P B 2
H20D H 0.7088 -0.1302 0.2718 0.046 Uiso 0.292(3) 1 calc R U P B 2
H20E H 0.6588 -0.1495 0.1688 0.046 Uiso 0.292(3) 1 calc R U P B 2
H20F H 0.7889 -0.0841 0.2105 0.046 Uiso 0.292(3) 1 calc R U P B 2

loop_
_atom_site_aniso_label
_atom_site_aniso_U_11
_atom_site_aniso_U_22
_atom_site_aniso_U_33
_atom_site_aniso_U_23
_atom_site_aniso_U_13
_atom_site_aniso_U_12
Fe1 0.01877(11) 0.01287(10) 0.01371(10) -0.00060(8) 0.00287(8) 0.00212(8)
P1 0.01465(17) 0.01787(18) 0.01590(18) 0.00162(14) 0.00341(14) -0.00033(13)
Cl1 0.02142(18) 0.01847(17) 0.0273(2) -0.00306(14) 0.00740(15) -0.00536(13)
N1 0.0147(6) 0.0176(6) 0.0133(6) 0.0000(4) 0.0039(5) -0.0004(4)
N2 0.0161(6) 0.0152(6) 0.0179(6) 0.0019(5) 0.0058(5) 0.0025(4)
C1 0.0156(6) 0.0165(7) 0.0142(6) -0.0009(5) 0.0042(5) 0.0001(5)
C2 0.0201(7) 0.0147(6) 0.0166(7) 0.0003(5) 0.0069(6) 0.0033(5)
C3 0.0140(7) 0.0210(7) 0.0273(8) 0.0017(6) 0.0042(6) 0.0021(5)
C4 0.0222(8) 0.0221(7) 0.0166(7) -0.0013(6) 0.0069(6) -0.0054(6)
C5 0.0176(7) 0.0192(7) 0.0192(7) -0.0012(6) 0.0037(6) -0.0020(5)
C6 0.0172(7) 0.0248(8) 0.0217(8) -0.0015(6) -0.0002(6) 0.0016(6)
C7 0.0223(8) 0.0194(7) 0.0201(7) -0.0001(6) 0.0032(6) 0.0058(6)
C8 0.0192(7) 0.0150(6) 0.0185(7) -0.0014(5) 0.0058(6) 0.0027(5)
C9 0.0271(8) 0.0150(7) 0.0204(8) -0.0028(6) 0.0053(6) 0.0036(6)
C10 0.0337(9) 0.0222(8) 0.0153(7) -0.0048(6) 0.0039(6) 0.0057(7)
C11 0.0333(9) 0.0218(8) 0.0175(7) 0.0025(6) 0.0101(7) 0.0068(6)
C12 0.0243(8) 0.0172(7) 0.0209(7) 0.0024(6) 0.0107(6) 0.0037(6)
C13 0.0200(7) 0.0165(7) 0.0142(7) -0.0027(5) 0.0055(5) -0.0031(5)
C14 0.0212(7) 0.0149(7) 0.0267(8) 0.0065(6) 0.0102(6) 0.0048(5)

loop_
_atom_type_symbol
_atom_type_description
_atom_type_scat_dispersion_real
_atom_type_scat_dispersion_imag
_atom_type_scat_source
C C 0.0033 0.0016 'International Tables Vol C Tables 4.2.6.8 and 6.1.1.4'
H H 0.0000 0.0000 'International Tables Vol C Tables 4.2.6.8 and 6.1.1.4'
N N 0.0061 0.0033 'International Tables Vol C Tables 4.2.6.8 and 6.1.1.4'
P P 0.1023 0.0942 'International Tables Vol C Tables 4.2.6.8 and 6.1.1.4'
Cl Cl 0.1484 0.1585 'International Tables Vol C Tables 4.2.6.8 and 6.1.1.4'
Fe Fe 0.3463 0.8444 'International Tables Vol C Tables 4.2.6.8 and 6.1.1.4'

loop_
_geom_angle_atom_site_label_1
_geom_angle_atom_site_label_2
_geom_angle_atom_site_label_3
_geom_angle
C2 Fe1 C1 98.78(6)
C2 Fe1 C9 41.96(6)
C1 Fe1 C9 115.95(6)
C2 Fe1 C5 117.18(6)
C1 Fe1 C5 41.94(6)
C9 Fe1 C5 103.33(7)
C2 Fe1 C8 116.64(6)
C1 Fe1 C8 41.88(6)
C9 Fe1 C8 153.25(7)
C5 Fe1 C8 69.95(6)
C2 Fe1 C12 41.74(6)
C1 Fe1 C12 117.81(6)
C9 Fe1 C12 69.85(7)
C5 Fe1 C12 154.85(7)
C8 Fe1 C12 104.79(6)
C2 Fe1 C7 155.65(7)
C1 Fe1 C7 69.86(6)
C9 Fe1 C7 162.38(7)
C5 Fe1 C7 69.24(7)
C8 Fe1 C7 40.94(6)
C12 Fe1 C7 123.63(7)
C2 Fe1 C6 156.42(7)
C1 Fe1 C6 69.83(6)
C9 Fe1 C6 123.38(7)
C5 Fe1 C6 40.94(6)
C8 Fe1 C6 69.15(7)
C12 Fe1 C6 161.83(7)
C7 Fe1 C6 40.87(7)
C2 Fe1 C10 69.74(7)
C1 Fe1 C10 154.87(7)
C9 Fe1 C10 40.95(7)
C5 Fe1 C10 122.41(7)
C8 Fe1 C10 163.24(7)
C12 Fe1 C10 68.96(7)
C7 Fe1 C10 128.76(7)
C6 Fe1 C10 111.73(7)
C2 Fe1 C11 69.52(7)
C1 Fe1 C11 157.16(7)
C9 Fe1 C11 68.99(7)
C5 Fe1 C11 160.88(7)
C8 Fe1 C11 124.79(7)
C12 Fe1 C11 40.77(7)
C7 Fe1 C11 112.66(7)
C6 Fe1 C11 127.88(7)
C10 Fe1 C11 40.63(7)
N2 P1 N1 107.31(6)
N2 P1 Cl1 102.62(5)
N1 P1 Cl1 99.56(5)
C1 N1 C13 114.01(12)
C1 N1 P1 125.36(10)
C13 N1 P1 110.98(10)
C2 N2 C14 117.04(12)
C2 N2 P1 127.58(10)
C14 N2 P1 115.38(10)
N1 C1 C5 125.40(13)
N1 C1 C8 126.78(13)
C5 C1 C8 107.81(13)
N1 C1 Fe1 124.74(10)
C5 C1 Fe1 70.20(9)
C8 C1 Fe1 70.46(8)
N2 C2 C12 127.45(14)
N2 C2 C9 124.63(14)
C12 C2 C9 107.91(14)
N2 C2 Fe1 123.74(10)
C12 C2 Fe1 70.66(9)
C9 C2 Fe1 70.18(9)
C18 C3 C20 110.82(18)
C18A C3 C14 119.2(3)
C18 C3 C14 108.63(16)
C20 C3 C14 114.35(16)
C18A C3 C20A 112.5(4)
C14 C3 C20A 103.6(3)
C18A C3 C19A 111.5(4)
C14 C3 C19A 101.3(3)
C20A C3 C19A 107.7(4)
C18 C3 C19 106.38(18)
C20 C3 C19 107.97(18)
C14 C3 C19 108.37(15)
C17 C4 C15 110.7(2)
C15A C4 C13 113.5(2)
C17 C4 C13 113.56(18)
C15 C4 C13 106.3(2)
C15A C4 C17A 108.7(3)
C13 C4 C17A 106.7(2)
C15A C4 C16A 111.4(3)
C13 C4 C16A 108.7(2)
C17A C4 C16A 107.7(3)
C17 C4 C16 107.8(2)
C15 C4 C16 110.8(2)
C13 C4 C16 107.67(19)
C6 C5 C1 107.89(14)
C6 C5 Fe1 70.52(9)
C1 C5 Fe1 67.86(8)
C6 C5 H5 126.1
C1 C5 H5 126.1
Fe1 C5 H5 127.1
C5 C6 C7 108.26(14)
C5 C6 Fe1 68.54(9)
C7 C6 Fe1 69.55(9)
C5 C6 H6 125.9
C7 C6 H6 125.9
Fe1 C6 H6 127.6
C8 C7 C6 108.22(14)
C8 C7 Fe1 68.80(9)
C6 C7 Fe1 69.58(9)
C8 C7 H7 125.9
C6 C7 H7 125.9
Fe1 C7 H7 127.3
C7 C8 C1 107.80(13)
C7 C8 Fe1 70.26(9)
C1 C8 Fe1 67.65(8)
C7 C8 H8 126.1
C1 C8 H8 126.1
Fe1 C8 H8 127.5
C10 C9 C2 107.72(14)
C10 C9 Fe1 70.64(9)
C2 C9 Fe1 67.85(8)
C10 C9 H9 126.1
C2 C9 H9 126.1
Fe1 C9 H9 126.9
C9 C10 C11 108.22(15)
C9 C10 Fe1 68.41(9)
C11 C10 Fe1 69.89(9)
C9 C10 H10 125.9
C11 C10 H10 125.9
Fe1 C10 H10 127.4
C12 C11 C10 108.36(14)
C12 C11 Fe1 68.66(9)
C10 C11 Fe1 69.47(9)
C12 C11 H11 125.8
C10 C11 H11 125.8
Fe1 C11 H11 127.6
C11 C12 C2 107.78(14)
C11 C12 Fe1 70.58(10)
C2 C12 Fe1 67.60(9)
C11 C12 H12 126.1
C2 C12 H12 126.1
Fe1 C12 H12 127.3
N1 C13 C4 116.50(12)
N1 C13 H13A 108.2
C4 C13 H13A 108.2
N1 C13 H13B 108.2
C4 C13 H13B 108.2
H13A C13 H13B 107.3
N2 C14 C3 118.22(12)
N2 C14 H14A 107.8
C3 C14 H14A 107.8
N2 C14 H14B 107.8
C3 C14 H14B 107.8
H14A C14 H14B 107.1
C4 C15 H15A 109.5
C4 C15 H15B 109.5
H15A C15 H15B 109.5
C4 C15 H15C 109.5
H15A C15 H15C 109.5
H15B C15 H15C 109.5
C4 C16 H16A 109.5
C4 C16 H16B 109.5
H16A C16 H16B 109.5
C4 C16 H16C 109.5
H16A C16 H16C 109.5
H16B C16 H16C 109.5
C4 C17 H17A 109.5
C4 C17 H17B 109.5
H17A C17 H17B 109.5
C4 C17 H17C 109.5
H17A C17 H17C 109.5
H17B C17 H17C 109.5
C4 C15A H15D 109.5
C4 C15A H15E 109.5
H15D C15A H15E 109.5
C4 C15A H15F 109.5
H15D C15A H15F 109.5
H15E C15A H15F 109.5
C4 C16A H16D 109.5
C4 C16A H16E 109.5
H16D C16A H16E 109.5
C4 C16A H16F 109.5
H16D C16A H16F 109.5
H16E C16A H16F 109.5
C4 C17A H17D 109.5
C4 C17A H17E 109.5
H17D C17A H17E 109.5
C4 C17A H17F 109.5
H17D C17A H17F 109.5
H17E C17A H17F 109.5
C3 C18 H18A 109.5
C3 C18 H18B 109.5
H18A C18 H18B 109.5
C3 C18 H18C 109.5
H18A C18 H18C 109.5
H18B C18 H18C 109.5
C3 C19 H19A 109.5
C3 C19 H19B 109.5
H19A C19 H19B 109.5
C3 C19 H19C 109.5
H19A C19 H19C 109.5
H19B C19 H19C 109.5
C3 C20 H20A 109.5
C3 C20 H20B 109.5
H20A C20 H20B 109.5
C3 C20 H20C 109.5
H20A C20 H20C 109.5
H20B C20 H20C 109.5
C3 C18A H18D 109.5
C3 C18A H18E 109.5
H18D C18A H18E 109.5
C3 C18A H18F 109.5
H18D C18A H18F 109.5
H18E C18A H18F 109.5
C3 C19A H19D 109.5
C3 C19A H19E 109.5
H19D C19A H19E 109.5
C3 C19A H19F 109.5
H19D C19A H19F 109.5
H19E C19A H19F 109.5
C3 C20A H20D 109.5
C3 C20A H20E 109.5
H20D C20A H20E 109.5
C3 C20A H20F 109.5
H20D C20A H20F 109.5
H20E C20A H20F 109.5

loop_
_geom_bond_atom_site_label_1
_geom_bond_atom_site_label_2
_geom_bond_distance
Fe1 C2 1.9865(15)
Fe1 C1 1.9884(15)
Fe1 C9 2.0177(15)
Fe1 C5 2.0198(16)
Fe1 C8 2.0261(15)
Fe1 C12 2.0274(16)
Fe1 C7 2.0455(16)
Fe1 C6 2.0459(17)
Fe1 C10 2.0473(16)
Fe1 C11 2.0528(17)
P1 N2 1.6638(14)
P1 N1 1.6899(13)
P1 Cl1 2.2022(6)
N1 C1 1.4313(19)
N1 C13 1.4860(19)
N2 C2 1.424(2)
N2 C14 1.4849(19)
C1 C5 1.435(2)
C1 C8 1.435(2)
C2 C12 1.430(2)
C2 C9 1.434(2)
C3 C18A 1.456(5)
C3 C18 1.512(3)
C3 C20 1.516(3)
C3 C14 1.522(2)
C3 C20A 1.557(5)
C3 C19A 1.567(5)
C3 C19 1.571(3)
C4 C15A 1.483(4)
C4 C17 1.514(3)
C4 C15 1.528(4)
C4 C13 1.536(2)
C4 C17A 1.538(4)
C4 C16A 1.547(4)
C4 C16 1.571(4)
C5 C6 1.422(2)
C5 H5 0.9500
C6 C7 1.428(2)
C6 H6 0.9500
C7 C8 1.424(2)
C7 H7 0.9500
C8 H8 0.9500
C9 C10 1.422(2)
C9 H9 0.9500
C10 C11 1.424(2)
C10 H10 0.9500
C11 C12 1.421(2)
C11 H11 0.9500
C12 H12 0.9500
C13 H13A 0.9900
C13 H13B 0.9900
C14 H14A 0.9900
C14 H14B 0.9900
C15 H15A 0.9800
C15 H15B 0.9800
C15 H15C 0.9800
C16 H16A 0.9800
C16 H16B 0.9800
C16 H16C 0.9800
C17 H17A 0.9800
C17 H17B 0.9800
C17 H17C 0.9800
C15A H15D 0.9800
C15A H15E 0.9800
C15A H15F 0.9800
C16A H16D 0.9800
C16A H16E 0.9800
C16A H16F 0.9800
C17A H17D 0.9800
C17A H17E 0.9800
C17A H17F 0.9800
C18 H18A 0.9800
C18 H18B 0.9800
C18 H18C 0.9800
C19 H19A 0.9800
C19 H19B 0.9800
C19 H19C 0.9800
C20 H20A 0.9800
C20 H20B 0.9800
C20 H20C 0.9800
C18A H18D 0.9800
C18A H18E 0.9800
C18A H18F 0.9800
C19A H19D 0.9800
C19A H19E 0.9800
C19A H19F 0.9800
C20A H20D 0.9800
C20A H20E 0.9800
C20A H20F 0.9800

loop_
_geom_hbond_atom_site_label_D
_geom_hbond_atom_site_label_H
_geom_hbond_atom_site_label_A
_geom_hbond_distance_DH
_geom_hbond_distance_HA
_geom_hbond_distance_DA
_geom_hbond_angle_DHA
_geom_hbond_site_symmetry_A
C5 H5 Cl1 0.95 2.85 3.7636(16) 161.3 2_545
C8 H8 Cl1 0.95 2.87 3.4096(16) 117.1 .

loop_
_geom_torsion_atom_site_label_1
_geom_torsion_atom_site_label_2
_geom_torsion_atom_site_label_3
_geom_torsion_atom_site_label_4
_geom_torsion
N2 P1 N1 C1 -39.51(14)
Cl1 P1 N1 C1 67.02(12)
N2 P1 N1 C13 176.76(10)
Cl1 P1 N1 C13 -76.71(10)
N1 P1 N2 C2 39.44(14)
Cl1 P1 N2 C2 -64.93(13)
N1 P1 N2 C14 -140.08(10)
Cl1 P1 N2 C14 115.55(10)
C13 N1 C1 C5 -104.54(16)
P1 N1 C1 C5 112.66(15)
C13 N1 C1 C8 75.60(18)
P1 N1 C1 C8 -67.20(19)
C13 N1 C1 Fe1 166.19(10)
P1 N1 C1 Fe1 23.40(18)
C2 Fe1 C1 N1 -1.33(13)
C9 Fe1 C1 N1 39.06(14)
C5 Fe1 C1 N1 119.97(16)
C8 Fe1 C1 N1 -121.81(16)
C12 Fe1 C1 N1 -40.78(14)
C7 Fe1 C1 N1 -159.04(14)
C6 Fe1 C1 N1 157.30(14)
C10 Fe1 C1 N1 58.9(2)
C11 Fe1 C1 N1 -58.3(2)
C2 Fe1 C1 C5 -121.31(9)
C9 Fe1 C1 C5 -80.91(10)
C8 Fe1 C1 C5 118.21(13)
C12 Fe1 C1 C5 -160.76(9)
C7 Fe1 C1 C5 80.99(10)
C6 Fe1 C1 C5 37.32(9)
C10 Fe1 C1 C5 -61.03(19)
C11 Fe1 C1 C5 -178.28(15)
C2 Fe1 C1 C8 120.48(9)
C9 Fe1 C1 C8 160.87(9)
C5 Fe1 C1 C8 -118.21(13)
C12 Fe1 C1 C8 81.03(10)
C7 Fe1 C1 C8 -37.22(9)
C6 Fe1 C1 C8 -80.89(10)
C10 Fe1 C1 C8 -179.25(15)
C11 Fe1 C1 C8 63.51(19)
C14 N2 C2 C12 -112.15(17)
P1 N2 C2 C12 68.3(2)
C14 N2 C2 C9 69.23(19)
P1 N2 C2 C9 -110.28(16)
C14 N2 C2 Fe1 157.27(11)
P1 N2 C2 Fe1 -22.24(19)
C1 Fe1 C2 N2 0.31(13)
C9 Fe1 C2 N2 -119.05(16)
C5 Fe1 C2 N2 -39.62(15)
C8 Fe1 C2 N2 40.38(14)
C12 Fe1 C2 N2 122.73(17)
C7 Fe1 C2 N2 60.1(2)
C6 Fe1 C2 N2 -58.5(2)
C10 Fe1 C2 N2 -156.54(14)
C11 Fe1 C2 N2 159.99(14)
C1 Fe1 C2 C12 -122.41(9)
C9 Fe1 C2 C12 118.22(13)
C5 Fe1 C2 C12 -162.34(9)
C8 Fe1 C2 C12 -82.35(10)
C7 Fe1 C2 C12 -62.65(19)
C6 Fe1 C2 C12 178.82(15)
C10 Fe1 C2 C12 80.74(10)
C11 Fe1 C2 C12 37.26(9)
C1 Fe1 C2 C9 119.37(9)
C5 Fe1 C2 C9 79.44(10)
C8 Fe1 C2 C9 159.44(9)
C12 Fe1 C2 C9 -118.22(13)
C7 Fe1 C2 C9 179.13(15)
C6 Fe1 C2 C9 60.60(19)
C10 Fe1 C2 C9 -37.48(10)
C11 Fe1 C2 C9 -80.95(10)
N1 C1 C5 C6 -178.52(14)
C8 C1 C5 C6 1.37(17)
Fe1 C1 C5 C6 -59.36(11)
N1 C1 C5 Fe1 -119.16(15)
C8 C1 C5 Fe1 60.73(10)
C2 Fe1 C5 C6 -168.63(9)
C1 Fe1 C5 C6 119.71(13)
C9 Fe1 C5 C6 -126.14(10)
C8 Fe1 C5 C6 80.94(10)
C12 Fe1 C5 C6 163.01(14)
C7 Fe1 C5 C6 37.13(9)
C10 Fe1 C5 C6 -86.40(11)
C11 Fe1 C5 C6 -62.3(2)
C2 Fe1 C5 C1 71.65(10)
C9 Fe1 C5 C1 114.15(9)
C8 Fe1 C5 C1 -38.78(9)
C12 Fe1 C5 C1 43.30(19)
C7 Fe1 C5 C1 -82.58(10)
C6 Fe1 C5 C1 -119.71(13)
C10 Fe1 C5 C1 153.89(9)
C11 Fe1 C5 C1 177.96(18)
C1 C5 C6 C7 -0.63(18)
Fe1 C5 C6 C7 -58.34(12)
C1 C5 C6 Fe1 57.71(11)
C2 Fe1 C6 C5 26.0(2)
C1 Fe1 C6 C5 -38.20(9)
C9 Fe1 C6 C5 70.24(11)
C8 Fe1 C6 C5 -83.06(10)
C12 Fe1 C6 C5 -156.5(2)
C7 Fe1 C6 C5 -120.38(14)
C10 Fe1 C6 C5 114.91(10)
C11 Fe1 C6 C5 158.44(9)
C2 Fe1 C6 C7 146.38(15)
C1 Fe1 C6 C7 82.18(10)
C9 Fe1 C6 C7 -169.38(9)
C5 Fe1 C6 C7 120.38(14)
C8 Fe1 C6 C7 37.32(9)
C12 Fe1 C6 C7 -36.1(3)
C10 Fe1 C6 C7 -124.71(10)
C11 Fe1 C6 C7 -81.18(12)
C5 C6 C7 C8 -0.36(19)
Fe1 C6 C7 C8 -58.08(11)
C5 C6 C7 Fe1 57.72(11)
C2 Fe1 C7 C8 -27.4(2)
C1 Fe1 C7 C8 38.05(9)
C9 Fe1 C7 C8 150.7(2)
C5 Fe1 C7 C8 82.96(10)
C12 Fe1 C7 C8 -72.61(11)
C6 Fe1 C7 C8 120.15(14)
C10 Fe1 C7 C8 -161.53(10)
C11 Fe1 C7 C8 -117.54(10)
C2 Fe1 C7 C6 -147.52(15)
C1 Fe1 C7 C6 -82.09(10)
C9 Fe1 C7 C6 30.6(3)
C5 Fe1 C7 C6 -37.19(10)
C8 Fe1 C7 C6 -120.15(14)
C12 Fe1 C7 C6 167.24(10)
C10 Fe1 C7 C6 78.32(12)
C11 Fe1 C7 C6 122.31(10)
C6 C7 C8 C1 1.21(18)
Fe1 C7 C8 C1 -57.35(10)
C6 C7 C8 Fe1 58.56(11)
N1 C1 C8 C7 178.29(14)
C5 C1 C8 C7 -1.59(17)
Fe1 C1 C8 C7 58.97(11)
N1 C1 C8 Fe1 119.32(15)
C5 C1 C8 Fe1 -60.56(10)
C2 Fe1 C8 C7 167.76(9)
C1 Fe1 C8 C7 -119.91(13)
C9 Fe1 C8 C7 -160.79(14)
C5 Fe1 C8 C7 -81.08(10)
C12 Fe1 C8 C7 124.73(10)
C6 Fe1 C8 C7 -37.26(10)
C10 Fe1 C8 C7 59.0(3)
C11 Fe1 C8 C7 85.12(11)
C2 Fe1 C8 C1 -72.33(10)
C9 Fe1 C8 C1 -40.88(18)
C5 Fe1 C8 C1 38.82(9)
C12 Fe1 C8 C1 -115.36(9)
C7 Fe1 C8 C1 119.91(13)
C6 Fe1 C8 C1 82.65(10)
C10 Fe1 C8 C1 178.9(2)
C11 Fe1 C8 C1 -154.98(9)
N2 C2 C9 C10 177.56(14)
C12 C2 C9 C10 -1.28(18)
Fe1 C2 C9 C10 59.62(11)
N2 C2 C9 Fe1 117.95(14)
C12 C2 C9 Fe1 -60.90(10)
C2 Fe1 C9 C10 -119.43(14)
C1 Fe1 C9 C10 167.27(10)
C5 Fe1 C9 C10 124.56(11)
C8 Fe1 C9 C10 -163.65(14)
C12 Fe1 C9 C10 -80.76(11)
C7 Fe1 C9 C10 61.8(3)
C6 Fe1 C9 C10 85.24(12)
C11 Fe1 C9 C10 -37.08(10)
C1 Fe1 C9 C2 -73.30(10)
C5 Fe1 C9 C2 -116.01(9)
C8 Fe1 C9 C2 -44.23(18)
C12 Fe1 C9 C2 38.67(9)
C7 Fe1 C9 C2 -178.8(2)
C6 Fe1 C9 C2 -155.34(9)
C10 Fe1 C9 C2 119.43(14)
C11 Fe1 C9 C2 82.34(10)
C2 C9 C10 C11 0.83(19)
Fe1 C9 C10 C11 58.71(12)
C2 C9 C10 Fe1 -57.88(11)
C2 Fe1 C10 C9 38.37(10)
C1 Fe1 C10 C9 -27.8(2)
C5 Fe1 C10 C9 -71.65(12)
C8 Fe1 C10 C9 153.9(2)
C12 Fe1 C10 C9 83.12(11)
C7 Fe1 C10 C9 -160.01(10)
C6 Fe1 C10 C9 -116.39(11)
C11 Fe1 C10 C9 120.19(15)
C2 Fe1 C10 C11 -81.82(11)
C1 Fe1 C10 C11 -148.00(15)
C9 Fe1 C10 C11 -120.19(15)
C5 Fe1 C10 C11 168.16(10)
C8 Fe1 C10 C11 33.7(3)
C12 Fe1 C10 C11 -37.07(10)
C7 Fe1 C10 C11 79.80(13)
C6 Fe1 C10 C11 123.42(10)
C9 C10 C11 C12 -0.06(19)
Fe1 C10 C11 C12 57.74(11)
C9 C10 C11 Fe1 -57.79(11)
C2 Fe1 C11 C12 -38.12(9)
C1 Fe1 C11 C12 24.1(2)
C9 Fe1 C11 C12 -83.14(10)
C5 Fe1 C11 C12 -152.42(18)
C8 Fe1 C11 C12 70.75(11)
C7 Fe1 C11 C12 115.77(10)
C6 Fe1 C11 C12 160.25(9)
C10 Fe1 C11 C12 -120.50(14)
C2 Fe1 C11 C10 82.38(10)
C1 Fe1 C11 C10 144.56(15)
C9 Fe1 C11 C10 37.36(10)
C5 Fe1 C11 C10 -31.9(2)
C8 Fe1 C11 C10 -168.75(10)
C12 Fe1 C11 C10 120.50(14)
C7 Fe1 C11 C10 -123.73(10)
C6 Fe1 C11 C10 -79.25(12)
C10 C11 C12 C2 -0.74(18)
Fe1 C11 C12 C2 57.50(10)
C10 C11 C12 Fe1 -58.24(12)
N2 C2 C12 C11 -177.56(14)
C9 C2 C12 C11 1.25(17)
Fe1 C2 C12 C11 -59.35(11)
N2 C2 C12 Fe1 -118.21(15)
C9 C2 C12 Fe1 60.60(11)
C2 Fe1 C12 C11 119.70(13)
C1 Fe1 C12 C11 -169.69(9)
C9 Fe1 C12 C11 80.83(10)
C5 Fe1 C12 C11 159.10(14)
C8 Fe1 C12 C11 -126.69(10)
C7 Fe1 C12 C11 -86.39(11)
C6 Fe1 C12 C11 -58.8(2)
C10 Fe1 C12 C11 36.95(9)
C1 Fe1 C12 C2 70.61(10)
C9 Fe1 C12 C2 -38.87(9)
C5 Fe1 C12 C2 39.40(19)
C8 Fe1 C12 C2 113.61(9)
C7 Fe1 C12 C2 153.91(9)
C6 Fe1 C12 C2 -178.48(19)
C10 Fe1 C12 C2 -82.74(10)
C11 Fe1 C12 C2 -119.70(13)
C1 N1 C13 C4 95.93(16)
P1 N1 C13 C4 -115.94(12)
C15A C4 C13 N1 56.5(3)
C17 C4 C13 N1 -51.4(3)
C15 C4 C13 N1 -173.4(3)
C17A C4 C13 N1 176.1(3)
C16A C4 C13 N1 -68.0(3)
C16 C4 C13 N1 67.8(2)
C2 N2 C14 C3 74.96(19)
P1 N2 C14 C3 -105.46(14)
C18A C3 C14 N2 -50.2(4)
C18 C3 C14 N2 170.25(17)
C20 C3 C14 N2 45.9(2)
C20A C3 C14 N2 -176.0(3)
C19A C3 C14 N2 72.5(3)
C19 C3 C14 N2 -74.6(2)
